data_7026380
loop_
_publ_author_name
'Gavrish, Sergey P.'
'Lampeka, Yaroslaw D.'
'Pritzkow, Hans'
'Lightfoot, Philip'

_publ_section_title
;
 Syntheses, solid state and solution structures of the palladium(II)
 complexes of malonamide-derived open-chain and macrocyclic ligands.
;
_journal_issue 33
_journal_name_full 'Dalton transactions (Cambridge, England : 2003)'
_journal_page_first 7706
_journal_page_last 7713
_journal_paper_doi 10.1039/c0dt00376j
_journal_volume 39
_journal_year 2010
_chemical_formula_moiety 'C7 H14 N4 O2 Pd, 3(H2 O)'
_chemical_formula_sum 'C7 H20 N4 O5 Pd'
_chemical_formula_weight 346.67
_chemical_name_systematic
;
?
;
_space_group_IT_number 14
_symmetry_cell_setting monoclinic
_symmetry_space_group_name_Hall '-P 2yn'
_symmetry_space_group_name_H-M 'P 1 21/n 1'
_atom_sites_solution_hydrogens geom
_atom_sites_solution_primary direct
_atom_sites_solution_secondary difmap
_audit_creation_method SHELXL-97
_cell_angle_alpha 90.00
_cell_angle_beta 99.52(2)
_cell_angle_gamma 90.00
_cell_formula_units_Z 4
_cell_length_a 7.300(2)
_cell_length_b 9.177(3)
_cell_length_c 18.573(2)
_cell_measurement_reflns_used 25
_cell_measurement_temperature 220(2)
_cell_measurement_theta_max 25.0
_cell_measurement_theta_min 24.3
_cell_volume 1227.1(5)
_computing_cell_refinement 'MSC/AFC Diffractometer Control'
_computing_data_collection 'MSC/AFC Diffractometer Control'
_computing_molecular_graphics 'Bruker SHELXTL'
_computing_publication_material 'Bruker SHELXTL'
_computing_structure_refinement 'SHELXL-97 (Sheldrick, 1997)'
_computing_structure_solution 'SHELXL-97 (Sheldrick, 1997)'
_diffrn_ambient_temperature 220(2)
_diffrn_measured_fraction_theta_full 0.998
_diffrn_measured_fraction_theta_max 0.998
_diffrn_measurement_device_type AFC7S
_diffrn_measurement_method 'omega/2-theta scans'
_diffrn_radiation_monochromator graphite
_diffrn_radiation_source 'fine-focus sealed tube'
_diffrn_radiation_type MoK\a
_diffrn_radiation_wavelength 0.71069
_diffrn_reflns_av_R_equivalents 0.2395
_diffrn_reflns_av_sigmaI/netI 0.0219
_diffrn_reflns_limit_h_max 8
_diffrn_reflns_limit_h_min -1
_diffrn_reflns_limit_k_max 10
_diffrn_reflns_limit_k_min -3
_diffrn_reflns_limit_l_max 21
_diffrn_reflns_limit_l_min -22
_diffrn_reflns_number 2307
_diffrn_reflns_theta_full 24.98
_diffrn_reflns_theta_max 24.98
_diffrn_reflns_theta_min 2.22
_diffrn_standards_decay_% 0
_diffrn_standards_interval_count 150
_diffrn_standards_number 3
_exptl_absorpt_coefficient_mu 1.530
_exptl_absorpt_correction_T_max 1.00
_exptl_absorpt_correction_T_min 0.76
_exptl_absorpt_correction_type psi-scan
_exptl_crystal_colour colorless
_exptl_crystal_density_diffrn 1.877
_exptl_crystal_density_meas ?
_exptl_crystal_density_method 'not measured'
_exptl_crystal_description needle
_exptl_crystal_F_000 704
_exptl_crystal_size_max 0.45
_exptl_crystal_size_mid 0.20
_exptl_crystal_size_min 0.15
_refine_diff_density_max 0.638
_refine_diff_density_min -1.535
_refine_diff_density_rms 0.253
_refine_ls_extinction_method none
_refine_ls_goodness_of_fit_ref 1.156
_refine_ls_hydrogen_treatment mixed
_refine_ls_matrix_type full
_refine_ls_number_parameters 178
_refine_ls_number_reflns 2155
_refine_ls_number_restraints 0
_refine_ls_restrained_S_all 1.156
_refine_ls_R_factor_all 0.0322
_refine_ls_R_factor_gt 0.0293
_refine_ls_shift/su_max 0.018
_refine_ls_shift/su_mean 0.002
_refine_ls_structure_factor_coef Fsqd
_refine_ls_weighting_details 'calc w=1/[\s^2^(Fo^2^)+(0.0622P)^2^+1.3354P] where P=(Fo^2^+2Fc^2^)/3'
_refine_ls_weighting_scheme calc
_refine_ls_wR_factor_gt 0.0814
_refine_ls_wR_factor_ref 0.0932
_reflns_number_gt 2032
_reflns_number_total 2155
_reflns_threshold_expression >2sigma(I)
_cod_data_source_file c0dt00376j.txt
_cod_data_source_block PdL1x3H2O
_cod_depositor_comments
;
The following automatic conversions were performed:

'_exptl_crystal_density_meas' value 'not measured' was changed to '?'
- the value is perceived as not measured.

Automatic conversion script
Id: cif_fix_values 3008 2015-01-20 13:52:24Z robertas 
;
_cod_original_sg_symbol_H-M 'P 21/n'
_cod_database_code 7026380

loop_
_symmetry_equiv_pos_as_xyz
'x, y, z'
'-x+1/2, y+1/2, -z+1/2'
'-x, -y, -z'
'x-1/2, -y-1/2, z-1/2'

loop_
_atom_site_label
_atom_site_type_symbol
_atom_site_fract_x
_atom_site_fract_y
_atom_site_fract_z
_atom_site_U_iso_or_equiv
_atom_site_adp_type
_atom_site_occupancy
_atom_site_symmetry_multiplicity
_atom_site_calc_flag
_atom_site_refinement_flags
Pd1 Pd 0.17327(3) 0.08359(2) 0.388910(12) 0.01132(14) Uani 1 1 d .
O1 O 0.3374(3) -0.3160(3) 0.48328(13) 0.0205(5) Uani 1 1 d .
O2 O 0.2838(4) 0.1183(3) 0.61471(13) 0.0213(5) Uani 1 1 d .
O3 O 0.5197(4) -0.4658(4) 0.59822(16) 0.0213(6) Uani 1 1 d .
H31 H 0.562(8) -0.535(7) 0.580(3) 0.042(15) Uiso 1 1 d .
H32 H 0.477(8) -0.424(6) 0.577(3) 0.028(19) Uiso 1 1 d .
O4 O 0.4612(4) 0.0125(3) 0.74470(17) 0.0261(6) Uani 1 1 d .
H41 H 0.404(7) 0.038(5) 0.706(3) 0.024(12) Uiso 1 1 d .
H42 H 0.396(7) -0.037(6) 0.758(3) 0.030(14) Uiso 1 1 d .
O5 O 0.3055(4) 0.3823(4) 0.68349(16) 0.0257(6) Uani 1 1 d .
H51 H 0.301(6) 0.308(6) 0.666(2) 0.022(12) Uiso 1 1 d .
H52 H 0.356(7) 0.429(5) 0.660(3) 0.025(14) Uiso 1 1 d .
N1 N 0.1494(4) 0.0131(3) 0.28314(15) 0.0171(6) Uani 1 1 d .
H1A H 0.0644 0.0662 0.2537 0.021 Uiso 1 1 calc R
H1B H 0.2590 0.0204 0.2672 0.021 Uiso 1 1 calc R
N2 N 0.2230(4) -0.1252(3) 0.41167(15) 0.0144(6) Uani 1 1 d .
N3 N 0.1929(4) 0.1431(3) 0.49232(15) 0.0147(6) Uani 1 1 d .
N4 N 0.1313(4) 0.3023(3) 0.36973(16) 0.0166(6) Uani 1 1 d .
H4A H 0.2394 0.3467 0.3662 0.020 Uiso 1 1 calc R
H4B H 0.0519 0.3165 0.3278 0.020 Uiso 1 1 calc R
C1 C 0.0899(5) -0.1421(4) 0.28405(19) 0.0205(7) Uani 1 1 d .
H1C H 0.1019 -0.1886 0.2382 0.025 Uiso 1 1 calc R
H1D H -0.0391 -0.1476 0.2905 0.025 Uiso 1 1 calc R
C2 C 0.2120(5) -0.2183(4) 0.34642(18) 0.0188(7) Uani 1 1 d .
H2A H 0.1594 -0.3124 0.3554 0.023 Uiso 1 1 calc R
H2B H 0.3350 -0.2337 0.3346 0.023 Uiso 1 1 calc R
C3 C 0.2897(4) -0.1827(4) 0.47543(18) 0.0148(7) Uani 1 1 d .
C4 C 0.3161(5) -0.0916(3) 0.5444(2) 0.0169(8) Uani 1 1 d .
H4C H 0.4479 -0.0951 0.5636 0.020 Uiso 1 1 calc R
H4D H 0.2549 -0.1448 0.5788 0.020 Uiso 1 1 calc R
C5 C 0.2593(5) 0.0664(4) 0.55050(19) 0.0142(7) Uani 1 1 d .
C6 C 0.1559(5) 0.2982(4) 0.50309(19) 0.0176(7) Uani 1 1 d .
H6A H 0.2721 0.3498 0.5176 0.021 Uiso 1 1 calc R
H6B H 0.0820 0.3092 0.5416 0.021 Uiso 1 1 calc R
C7 C 0.0524(5) 0.3622(4) 0.4326(2) 0.0193(7) Uani 1 1 d .
H7A H -0.0785 0.3379 0.4274 0.023 Uiso 1 1 calc R
H7B H 0.0640 0.4675 0.4337 0.023 Uiso 1 1 calc R

loop_
_atom_site_aniso_label
_atom_site_aniso_U_11
_atom_site_aniso_U_22
_atom_site_aniso_U_33
_atom_site_aniso_U_23
_atom_site_aniso_U_13
_atom_site_aniso_U_12
Pd1 0.0143(2) 0.0097(2) 0.0101(2) 0.00045(8) 0.00252(12) 0.00055(8)
O1 0.0304(13) 0.0115(12) 0.0200(12) 0.0027(10) 0.0055(10) 0.0059(10)
O2 0.0318(13) 0.0178(12) 0.0140(13) -0.0023(10) 0.0029(10) 0.0020(12)
O3 0.0263(14) 0.0180(15) 0.0191(14) 0.0010(14) 0.0027(12) 0.0009(12)
O4 0.0242(14) 0.0331(17) 0.0202(15) 0.0064(13) 0.0011(12) -0.0049(13)
O5 0.0352(16) 0.0224(14) 0.0221(15) -0.0065(14) 0.0121(12) -0.0055(13)
N1 0.0210(14) 0.0168(16) 0.0135(14) 0.0024(11) 0.0028(11) 0.0001(12)
N2 0.0182(14) 0.0123(14) 0.0127(14) -0.0016(12) 0.0021(11) 0.0007(12)
N3 0.0180(14) 0.0112(14) 0.0152(14) -0.0004(11) 0.0034(11) 0.0006(11)
N4 0.0193(14) 0.0141(15) 0.0158(13) 0.0009(12) 0.0014(11) -0.0011(12)
C1 0.0266(18) 0.0204(19) 0.0143(17) -0.0027(14) 0.0026(14) -0.0032(15)
C2 0.0299(19) 0.0118(16) 0.0151(16) -0.0012(14) 0.0048(14) 0.0007(14)
C3 0.0135(15) 0.0138(16) 0.0178(17) -0.0008(14) 0.0047(12) 0.0001(13)
C4 0.0213(18) 0.0150(18) 0.0140(17) 0.0013(12) 0.0016(14) 0.0010(12)
C5 0.0140(16) 0.0163(17) 0.0122(16) -0.0004(13) 0.0022(13) -0.0014(12)
C6 0.0243(17) 0.0113(16) 0.0182(17) -0.0030(13) 0.0063(13) -0.0008(13)
C7 0.0242(17) 0.0120(17) 0.0227(18) 0.0015(14) 0.0070(14) 0.0043(14)

loop_
_atom_type_symbol
_atom_type_description
_atom_type_scat_dispersion_real
_atom_type_scat_dispersion_imag
_atom_type_scat_source
C C 0.0033 0.0016 'International Tables Vol C Tables 4.2.6.8 and 6.1.1.4'
H H 0.0000 0.0000 'International Tables Vol C Tables 4.2.6.8 and 6.1.1.4'
N N 0.0061 0.0033 'International Tables Vol C Tables 4.2.6.8 and 6.1.1.4'
O O 0.0106 0.0060 'International Tables Vol C Tables 4.2.6.8 and 6.1.1.4'
Pd Pd -0.9988 1.0072 'International Tables Vol C Tables 4.2.6.8 and 6.1.1.4'

loop_
_geom_angle_atom_site_label_1
_geom_angle_atom_site_label_2
_geom_angle_atom_site_label_3
_geom_angle
N3 Pd1 N2 94.52(11)
N3 Pd1 N1 177.49(11)
N2 Pd1 N1 83.26(12)
N3 Pd1 N4 83.29(11)
N2 Pd1 N4 177.20(11)
N1 Pd1 N4 98.97(11)
H31 O3 H32 115(7)
H41 O4 H42 102(5)
H51 O5 H52 105(5)
C1 N1 Pd1 105.7(2)
C1 N1 H1A 110.6
Pd1 N1 H1A 110.6
C1 N1 H1B 110.6
Pd1 N1 H1B 110.6
H1A N1 H1B 108.7
C3 N2 C2 118.0(3)
C3 N2 Pd1 127.4(2)
C2 N2 Pd1 113.7(2)
C5 N3 C6 117.3(3)
C5 N3 Pd1 127.4(2)
C6 N3 Pd1 114.5(2)
C7 N4 Pd1 106.9(2)
C7 N4 H4A 110.3
Pd1 N4 H4A 110.3
C7 N4 H4B 110.3
Pd1 N4 H4B 110.3
H4A N4 H4B 108.6
N1 C1 C2 108.4(3)
N1 C1 H1C 110.0
C2 C1 H1C 110.0
N1 C1 H1D 110.0
C2 C1 H1D 110.0
H1C C1 H1D 108.4
N2 C2 C1 107.9(3)
N2 C2 H2A 110.1
C1 C2 H2A 110.1
N2 C2 H2B 110.1
C1 C2 H2B 110.1
H2A C2 H2B 108.4
O1 C3 N2 122.8(3)
O1 C3 C4 116.1(3)
N2 C3 C4 121.1(3)
C3 C4 C5 126.3(3)
C3 C4 H4C 105.7
C5 C4 H4C 105.7
C3 C4 H4D 105.7
C5 C4 H4D 105.7
H4C C4 H4D 106.2
O2 C5 N3 123.2(3)
O2 C5 C4 115.5(3)
N3 C5 C4 121.3(3)
N3 C6 C7 109.5(3)
N3 C6 H6A 109.8
C7 C6 H6A 109.8
N3 C6 H6B 109.8
C7 C6 H6B 109.8
H6A C6 H6B 108.2
N4 C7 C6 109.3(3)
N4 C7 H7A 109.8
C6 C7 H7A 109.8
N4 C7 H7B 109.8
C6 C7 H7B 109.8
H7A C7 H7B 108.3

loop_
_geom_bond_atom_site_label_1
_geom_bond_atom_site_label_2
_geom_bond_distance
Pd1 N3 1.979(3)
Pd1 N2 1.983(3)
Pd1 N1 2.048(3)
Pd1 N4 2.053(3)
O1 C3 1.273(4)
O2 C5 1.269(4)
O3 H31 0.80(7)
O3 H32 0.60(6)
O4 H41 0.80(6)
O4 H42 0.73(6)
O5 H51 0.75(5)
O5 H52 0.75(5)
N1 C1 1.489(5)
N1 H1A 0.9000
N1 H1B 0.9000
N2 C3 1.314(5)
N2 C2 1.474(4)
N3 C5 1.313(5)
N3 C6 1.469(4)
N4 C7 1.491(4)
N4 H4A 0.9000
N4 H4B 0.9000
C1 C2 1.511(5)
C1 H1C 0.9700
C1 H1D 0.9700
C2 H2A 0.9700
C2 H2B 0.9700
C3 C4 1.515(5)
C4 C5 1.517(5)
C4 H4C 0.9700
C4 H4D 0.9700
C6 C7 1.517(5)
C6 H6A 0.9700
C6 H6B 0.9700
C7 H7A 0.9700
C7 H7B 0.9700
